data_1008650
loop_
_publ_author_name
'le Lirzin, A'
'Soubeyroux, J L'
'Tressaud, A'
'Georges, R'
'Darriet, J'

_publ_section_title
;
Systemes magnetiques de basse dimensionnalite dans des fluorures de
type usovite et jarlite
;
_journal_coden_ASTM JCPBAN
_journal_name_full
;
Journal de Chimie Physique et de Physico-Chimie Biologique
;
_journal_page_first 2173
_journal_page_last 2189
_journal_volume 88
_journal_year 1991
_chemical_formula_structural 'Ba7 Mn Fe6 F34'
_chemical_formula_sum 'Ba7 F34 Fe6 Mn'
_chemical_name_systematic
;
Heptabarium manganese hexairon(III) fluoride
;
_space_group_IT_number 12
_symmetry_cell_setting monoclinic
_symmetry_Int_Tables_number 12
_symmetry_space_group_name_Hall '-C 2y'
_symmetry_space_group_name_H-M 'C 1 2/m 1'
_cell_angle_alpha 90
_cell_angle_beta 102.29(2)
_cell_angle_gamma 90
_cell_formula_units_Z 2
_cell_length_a 17.06099(300)
_cell_length_b 11.410(2)
_cell_length_c 7.687(2)
_cell_volume 1462.1
_refine_ls_R_factor_all 0.083
_cod_database_code 1008650

loop_
_symmetry_equiv_pos_as_xyz
x,y,z
x,-y,z
-x,-y,-z
-x,y,-z
1/2+x,1/2+y,z
1/2+x,1/2-y,z
1/2-x,1/2-y,-z
1/2-x,1/2+y,-z

loop_
_atom_site_label
_atom_site_type_symbol
_atom_site_symmetry_multiplicity
_atom_site_Wyckoff_symbol
_atom_site_fract_x
_atom_site_fract_y
_atom_site_fract_z
_atom_site_occupancy
_atom_site_attached_hydrogens
_atom_site_calc_flag
Ba1 Ba2+ 2 a 0. 0. 0. 1. 0 d
Ba2 Ba2+ 4 i 0.258(7) 0. 0.112(8) 1. 0 d
Ba3 Ba2+ 8 j 0.148(2) 0.315(4) 0.328(8) 1. 0 d
Mn1 Mn2+ 2 d 0. 0.5 0.5 1. 0 d
Fe1 Fe3+ 4 i 0.168(3) 0. 0.571(7) 1. 0 d
Fe2 Fe3+ 8 j 0.106(2) 0.244(3) 0.793(6) 1. 0 d
F1 F1- 8 j 0.384(3) 0.130(5) 0.029(9) 1. 0 d
F2 F1- 8 j 0.129(3) 0.132(4) .000(7) 1. 0 d
F3 F1- 8 j 0.262(3) 0.243(3) 0.181(6) 1. 0 d
F4 F1- 8 j 0.994(3) 0.222(4) 0.799(5) 1. 0 d
F5 F1- 8 j 0.420(2) 0.138(5) 0.392(8) 1. 0 d
F6 F1- 8 j 0.114(2) 0.125(5) 0.630(7) 1. 0 d
F7 F1- 8 j 0.225(3) 0.106(4) 0.443(7) 1. 0 d
F8 F1- 4 i 0.257(4) 0. 0.78(1) 1. 0 d
F9 F1- 4 i 0.127(4) 0. 0.30(1) 1. 0 d
F10 F1- 4 i 0.450(4) 0. 0.67(1) 1. 0 d

loop_
_atom_type_symbol
_atom_type_oxidation_number
Ba2+ 2.000
Mn2+ 2.000
Fe3+ 3.000
F1- -1.000
